data_5910189
loop_
_publ_author_name
'Wyckoff, R. W. G.'

_publ_section_title
;
Page 489 from the Structure of Crystals, vol. 3 by Wyckoff R W G. 
published by Interscience Publishers, Inc. in 1951 
;
_journal_name_full 'The Structure of Crystals'
_journal_page_first 489
_journal_page_last 489
_journal_volume 3
_journal_year 1951
_chemical_formula_structural CsSb4F13
_chemical_formula_sum 'Cs F13 Sb4'
_space_group_IT_number 87
_symmetry_cell_setting tetragonal
_symmetry_Int_Tables_number 87
_symmetry_space_group_name_Hall '-I 4'
_symmetry_space_group_name_H-M 'I 4/m'
_audit_creation_date 2006-20-07
_audit_creation_method
;
Page 489 from the Structure of Crystals, vol. 3 by Wyckoff R W G. 
published by Interscience Publishers, Inc. in 1951 
;
_audit_update_record 'created by Girish Upreti, Portland State University'
_cell_angle_alpha 90
_cell_angle_beta 90
_cell_angle_gamma 90
_cell_length_a 9.639
_cell_length_b 9.639
_cell_length_c 6.785
_cell_volume 630.397
_cod_original_formula_sum 'Cs Sb4 F13'
_cod_database_code 5910189

loop_
_symmetry_equiv_pos_as_xyz
x,y,z
-y,x,z
y,-x,z
-x,-y,z
-x,-y,-z
y,-x,-z
-y,x,-z
x,y,-z
x+1/2,y+1/2,z+1/2
-y+1/2,x+1/2,z+1/2
y+1/2,-x+1/2,z+1/2
-x+1/2,-y+1/2,z+1/2
-x+1/2,-y+1/2,-z+1/2
y+1/2,-x+1/2,-z+1/2
-y+1/2,x+1/2,-z+1/2
x+1/2,y+1/2,-z+1/2

loop_
_atom_site_fract_x
_atom_site_fract_y
_atom_site_fract_z
_atom_site_label
0.00000 0.00000 0.50000 Cs1
0.29800 0.01940 0.00000 Sb1
0.00000 0.00000 0.00000 F1
-0.15300 -0.40300 0.00000 F2
0.09700 0.20800 0.23600 F3
